data_7201122
loop_
_publ_author_name
'Zeitouny, Joceline'
'Aurisicchio, Claudia'
'Bonifazi, Davide'
'De Zorzi, Rita'
'Geremia, Silvano'
'Bonini, Massimo'
'Palma, Carlos-Andres'
'Samor\`i, Paolo'
'Listorti, Andrea'
'Belbakra, Abdelhalim'
'Armaroli, Nicola'

_publ_section_title
;
 Photoinduced structural modifications in multicomponent architectures
 containing azobenzene moieties as photoswitchable cores
;
_journal_issue 27
_journal_name_full 'Journal of Materials Chemistry'
_journal_page_first 4715
_journal_paper_doi 10.1039/b905287a
_journal_volume 19
_journal_year 2009
_chemical_compound_source 'synthesis as described'
_chemical_formula_moiety 'C52 H68 N4'
_chemical_formula_sum 'C52 H68 N4'
_chemical_formula_weight 749.1
_chemical_name_systematic
;
?
;
_space_group_IT_number 2
_symmetry_cell_setting triclinic
_symmetry_Int_Tables_number 2
_symmetry_space_group_name_Hall '-P 1'
_symmetry_space_group_name_H-M 'P -1'
_atom_sites_solution_hydrogens geom
_atom_sites_solution_primary direct
_atom_sites_solution_secondary difmap
_audit_creation_date 2008-10-17T11:03:12-00:00
_audit_creation_method 'WinGX routine CIF_UPDATE'
_cell_angle_alpha 96.813(4)
_cell_angle_beta 91.644(5)
_cell_angle_gamma 116.369(6)
_cell_formula_units_Z 2
_cell_length_a 11.2511(7)
_cell_length_b 12.4067(10)
_cell_length_c 17.7933(12)
_cell_measurement_reflns_used 0
_cell_measurement_temperature 100(2)
_cell_measurement_theta_max 0
_cell_measurement_theta_min 0
_cell_measurement_wavelength 1.5418
_cell_volume 2200.3(3)
_computing_molecular_graphics 'Ortep-3 for Windows (Farrugia, 1997)'
_computing_publication_material 'WinGX publication routines (Farrugia, 1999)'
_computing_structure_refinement 'SHELXL-97 (Sheldrick, 1997)'
_computing_structure_solution 'SHELXS-86 (Sheldrick, 1986)'
_diffrn_ambient_temperature 100(2)
_diffrn_measured_fraction_theta_full 0.911
_diffrn_measured_fraction_theta_max 0.911
_diffrn_radiation_monochromator graphite
_diffrn_radiation_probe x-ray
_diffrn_radiation_type CuK\a
_diffrn_radiation_wavelength 1.5418
_diffrn_reflns_av_R_equivalents 0
_diffrn_reflns_av_unetI/netI 0.1002
_diffrn_reflns_limit_h_max 11
_diffrn_reflns_limit_h_min -11
_diffrn_reflns_limit_k_max 12
_diffrn_reflns_limit_k_min -13
_diffrn_reflns_limit_l_max 18
_diffrn_reflns_limit_l_min 0
_diffrn_reflns_number 4871
_diffrn_reflns_theta_full 54.19
_diffrn_reflns_theta_max 54.19
_diffrn_reflns_theta_min 5
_exptl_absorpt_coefficient_mu 0.492
_exptl_absorpt_correction_T_max 1.0549
_exptl_absorpt_correction_T_min 0.534
_exptl_absorpt_correction_type refdelf
_exptl_absorpt_process_details
;
Parkin S,Moezzi B & Hope H, (1995) J. Appl. Cryst. 28, 53-56
Cubic fit to sin(theta)/lambda - 24 parameters
;
_exptl_crystal_colour orange
_exptl_crystal_density_diffrn 1.131
_exptl_crystal_density_method 'not measured'
_exptl_crystal_description prism
_exptl_crystal_F_000 816
_exptl_crystal_size_max 0.2
_exptl_crystal_size_mid 0.2
_exptl_crystal_size_min 0.1
_refine_diff_density_max 0.141
_refine_diff_density_min -0.123
_refine_diff_density_rms 0.028
_refine_ls_extinction_method none
_refine_ls_goodness_of_fit_ref 0.971
_refine_ls_hydrogen_treatment constr
_refine_ls_matrix_type full
_refine_ls_number_parameters 509
_refine_ls_number_reflns 4871
_refine_ls_number_restraints 0
_refine_ls_restrained_S_all 0.971
_refine_ls_R_factor_all 0.0668
_refine_ls_R_factor_gt 0.0469
_refine_ls_shift/su_max 0.001
_refine_ls_shift/su_mean 0
_refine_ls_structure_factor_coef Fsqd
_refine_ls_weighting_details 'calc w=1/[\s^2^(Fo^2^)+(0.0404P)^2^+0.0000P] where P=(Fo^2^+2Fc^2^)/3'
_refine_ls_weighting_scheme calc
_refine_ls_wR_factor_gt 0.1045
_refine_ls_wR_factor_ref 0.1105
_reflns_number_gt 3556
_reflns_number_total 4871
_reflns_threshold_expression >2sigma(I)
_cod_data_source_file b905287a.txt
_cod_data_source_block fc92_finale
_cod_database_code 7201122

loop_
_symmetry_equiv_pos_as_xyz
'x, y, z'
'-x, -y, -z'

loop_
_atom_site_label
_atom_site_type_symbol
_atom_site_fract_x
_atom_site_fract_y
_atom_site_fract_z
_atom_site_U_iso_or_equiv
_atom_site_adp_type
_atom_site_occupancy
_atom_site_symmetry_multiplicity
_atom_site_calc_flag
_atom_site_refinement_flags
_atom_site_disorder_assembly
_atom_site_disorder_group
N1 N 0.38134(15) 2.31518(14) 0.73374(8) 0.0469(4) Uani 1 1 d . . .
N2 N 0.19254(17) 1.25586(14) 0.49694(8) 0.0469(4) Uani 1 1 d . . .
N3 N 0.29403(16) 1.23839(14) 0.48850(8) 0.0467(4) Uani 1 1 d . . .
N4 N 0.17313(16) 0.19504(14) 0.27728(8) 0.0460(4) Uani 1 1 d . . .
C1 C 0.3603(2) 2.19829(19) 0.70686(10) 0.0449(5) Uani 1 1 d . . .
C2 C 0.2451(2) 2.11428(19) 0.66040(10) 0.0473(5) Uani 1 1 d . . .
H2 H 0.1783 2.1378 0.6476 0.057 Uiso 1 1 calc R . .
C3 C 0.2269(2) 1.99887(18) 0.63309(10) 0.0461(5) Uani 1 1 d . . .
H3 H 0.1483 1.9451 0.6014 0.055 Uiso 1 1 calc R . .
C4 C 0.3212(2) 1.95869(18) 0.65072(10) 0.0451(5) Uani 1 1 d . . .
C5 C 0.4360(2) 2.04241(19) 0.69640(10) 0.0487(5) Uani 1 1 d . . .
H5 H 0.5027 2.0187 0.709 0.058 Uiso 1 1 calc R . .
C6 C 0.4553(2) 2.15727(18) 0.72352(10) 0.0483(5) Uani 1 1 d . . .
H6 H 0.5348 2.211 0.7544 0.058 Uiso 1 1 calc R . .
C7 C 0.30062(19) 1.8381(2) 0.62346(10) 0.0461(5) Uani 1 1 d . . .
C8 C 0.28396(18) 1.7364(2) 0.60099(10) 0.0456(5) Uani 1 1 d . . .
C9 C 0.2641(2) 1.61555(19) 0.57526(10) 0.0456(5) Uani 1 1 d . . .
C10 C 0.1357(2) 1.52121(19) 0.55470(10) 0.0475(5) Uani 1 1 d . . .
H10 H 0.0612 1.5377 0.5588 0.057 Uiso 1 1 calc R . .
C11 C 0.1157(2) 1.40505(18) 0.52862(10) 0.0469(5) Uani 1 1 d . . .
H11 H 0.0278 1.3426 0.514 0.056 Uiso 1 1 calc R . .
C12 C 0.2231(2) 1.37836(19) 0.52348(10) 0.0426(5) Uani 1 1 d . . .
C13 C 0.3516(2) 1.47107(19) 0.54565(10) 0.0465(5) Uani 1 1 d . . .
H13 H 0.4255 1.4534 0.5434 0.056 Uiso 1 1 calc R . .
C14 C 0.3721(2) 1.58770(18) 0.57067(9) 0.0455(5) Uani 1 1 d . . .
H14 H 0.4601 1.6501 0.585 0.055 Uiso 1 1 calc R . .
C21 C 0.4917(2) 2.39157(17) 0.79181(10) 0.0502(5) Uani 1 1 d . . .
H21A H 0.5055 2.4766 0.7952 0.06 Uiso 1 1 calc R . .
H21B H 0.574 2.3896 0.7752 0.06 Uiso 1 1 calc R . .
C22 C 0.4709(2) 2.35369(18) 0.87098(10) 0.0532(6) Uani 1 1 d . . .
H22A H 0.411 2.3834 0.8956 0.064 Uiso 1 1 calc R . .
H22B H 0.4263 2.2638 0.8658 0.064 Uiso 1 1 calc R . .
C23 C 0.5997(2) 2.40225(19) 0.92168(11) 0.0595(6) Uani 1 1 d . . .
H23A H 0.5789 2.3711 0.9708 0.071 Uiso 1 1 calc R . .
H23B H 0.6576 2.3696 0.8977 0.071 Uiso 1 1 calc R . .
C24 C 0.6764(2) 2.53920(18) 0.93722(10) 0.0558(6) Uani 1 1 d . . .
H24A H 0.6184 2.5724 0.9604 0.067 Uiso 1 1 calc R . .
H24B H 0.6997 2.5707 0.8883 0.067 Uiso 1 1 calc R . .
C25 C 0.8033(2) 2.58453(19) 0.98960(11) 0.0590(6) Uani 1 1 d . . .
H25A H 0.7806 2.5498 1.0375 0.071 Uiso 1 1 calc R . .
H25B H 0.8633 2.5547 0.9653 0.071 Uiso 1 1 calc R . .
C26 C 0.8764(2) 2.72154(19) 1.00803(11) 0.0644(6) Uani 1 1 d . . .
H26A H 0.8959 2.7568 0.9607 0.097 Uiso 1 1 calc R . .
H26B H 0.96 2.7453 1.039 0.097 Uiso 1 1 calc R . .
H26C H 0.8208 2.7513 1.0363 0.097 Uiso 1 1 calc R . .
C31 C 0.2779(2) 2.35359(18) 0.72199(10) 0.0503(5) Uani 1 1 d . . .
H31A H 0.2372 2.3227 0.669 0.06 Uiso 1 1 calc R . .
H31B H 0.3205 2.4435 0.7279 0.06 Uiso 1 1 calc R . .
C32 C 0.16753(19) 2.31200(18) 0.77491(10) 0.0498(5) Uani 1 1 d . . .
H32A H 0.2068 2.3431 0.8282 0.06 Uiso 1 1 calc R . .
H32B H 0.1231 2.222 0.769 0.06 Uiso 1 1 calc R . .
C33 C 0.06471(19) 2.35643(18) 0.75871(10) 0.0526(6) Uani 1 1 d . . .
H33A H 0.0255 2.324 0.7055 0.063 Uiso 1 1 calc R . .
H33B H 0.1108 2.4462 0.763 0.063 Uiso 1 1 calc R . .
C34 C -0.0480(2) 2.32091(18) 0.81061(11) 0.0542(6) Uani 1 1 d . . .
H34A H -0.0094 2.3568 0.8636 0.065 Uiso 1 1 calc R . .
H34B H -0.107 2.3567 0.7965 0.065 Uiso 1 1 calc R . .
C35 C -0.1317(2) 2.18458(18) 0.80766(11) 0.0557(6) Uani 1 1 d . . .
H35A H -0.1672 2.1479 0.7544 0.067 Uiso 1 1 calc R . .
H35B H -0.0737 2.1491 0.8241 0.067 Uiso 1 1 calc R . .
C36 C -0.2474(2) 2.15073(19) 0.85702(11) 0.0608(6) Uani 1 1 d . . .
H36A H -0.2131 2.1845 0.9102 0.091 Uiso 1 1 calc R . .
H36B H -0.297 2.062 0.8523 0.091 Uiso 1 1 calc R . .
H36C H -0.3066 2.1839 0.8404 0.091 Uiso 1 1 calc R . .
C41 C 0.1832(2) 0.30891(19) 0.29965(10) 0.0437(5) Uani 1 1 d . . .
C42 C 0.0718(2) 0.33264(18) 0.29247(10) 0.0487(5) Uani 1 1 d . . .
H42 H -0.0117 0.2688 0.2709 0.058 Uiso 1 1 calc R . .
C43 C 0.0819(2) 0.44587(19) 0.31601(10) 0.0491(5) Uani 1 1 d . . .
H43 H 0.0051 0.4585 0.3098 0.059 Uiso 1 1 calc R . .
C44 C 0.2020(2) 0.54384(19) 0.34896(10) 0.0456(5) Uani 1 1 d . . .
C45 C 0.3125(2) 0.52120(18) 0.35603(9) 0.0446(5) Uani 1 1 d . . .
H45 H 0.3954 0.5852 0.3782 0.053 Uiso 1 1 calc R . .
C46 C 0.3043(2) 0.40834(19) 0.33159(10) 0.0457(5) Uani 1 1 d . . .
H46 H 0.3822 0.397 0.3363 0.055 Uiso 1 1 calc R . .
C47 C 0.21109(19) 0.6614(2) 0.37352(10) 0.0459(5) Uani 1 1 d . . .
C48 C 0.21740(18) 0.7597(2) 0.39369(10) 0.0451(5) Uani 1 1 d . . .
C49 C 0.2322(2) 0.88006(18) 0.41694(10) 0.0452(5) Uani 1 1 d . . .
C50 C 0.1223(2) 0.90536(18) 0.41633(10) 0.0477(5) Uani 1 1 d . . .
H50 H 0.0357 0.8417 0.4002 0.057 Uiso 1 1 calc R . .
C51 C 0.1392(2) 1.02168(19) 0.43890(10) 0.0476(5) Uani 1 1 d . . .
H51 H 0.0642 1.0378 0.4378 0.057 Uiso 1 1 calc R . .
C52 C 0.2659(2) 1.11633(19) 0.46337(10) 0.0427(5) Uani 1 1 d . . .
C53 C 0.3744(2) 1.09158(18) 0.46376(10) 0.0471(5) Uani 1 1 d . . .
H53 H 0.4609 1.1554 0.4801 0.057 Uiso 1 1 calc R . .
C54 C 0.3586(2) 0.97579(19) 0.44083(10) 0.0469(5) Uani 1 1 d . . .
H54 H 0.4343 0.9606 0.4412 0.056 Uiso 1 1 calc R . .
C61 C 0.0460(2) 0.09438(18) 0.24594(10) 0.0475(5) Uani 1 1 d . . .
H61A H -0.0247 0.0984 0.2764 0.057 Uiso 1 1 calc R . .
H61B H 0.049 0.0172 0.2517 0.057 Uiso 1 1 calc R . .
C62 C 0.0071(2) 0.09104(18) 0.16253(10) 0.0507(5) Uani 1 1 d . . .
H62A H 0.0234 0.1738 0.1541 0.061 Uiso 1 1 calc R . .
H62B H 0.0651 0.0677 0.1308 0.061 Uiso 1 1 calc R . .
C63 C -0.13725(19) 0.00328(18) 0.13672(10) 0.0504(5) Uani 1 1 d . . .
H63A H -0.1952 0.0218 0.1713 0.06 Uiso 1 1 calc R . .
H63B H -0.1516 -0.0805 0.1405 0.06 Uiso 1 1 calc R . .
C64 C -0.1782(2) 0.00918(19) 0.05527(10) 0.0532(6) Uani 1 1 d . . .
H64A H -0.1638 0.0932 0.0522 0.064 Uiso 1 1 calc R . .
H64B H -0.1183 -0.0075 0.0213 0.064 Uiso 1 1 calc R . .
C65 C -0.3218(2) -0.07797(19) 0.02525(10) 0.0532(6) Uani 1 1 d . . .
H65A H -0.3349 -0.0705 -0.0288 0.064 Uiso 1 1 calc R . .
H65B H -0.3364 -0.1623 0.0275 0.064 Uiso 1 1 calc R . .
C66 C -0.4259(2) -0.05640(19) 0.06844(11) 0.0593(6) Uani 1 1 d . . .
H66A H -0.4166 -0.0672 0.1216 0.089 Uiso 1 1 calc R . .
H66B H -0.5152 -0.1147 0.0453 0.089 Uiso 1 1 calc R . .
H66C H -0.4131 0.0266 0.0662 0.089 Uiso 1 1 calc R . .
C71 C 0.29237(19) 0.17639(17) 0.27330(10) 0.0468(5) Uani 1 1 d . . .
H71A H 0.2649 0.088 0.2684 0.056 Uiso 1 1 calc R . .
H71B H 0.349 0.2149 0.3218 0.056 Uiso 1 1 calc R . .
C72 C 0.37571(19) 0.22629(18) 0.20855(10) 0.0484(5) Uani 1 1 d . . .
H72A H 0.3897 0.3106 0.2072 0.058 Uiso 1 1 calc R . .
H72B H 0.3266 0.1767 0.1598 0.058 Uiso 1 1 calc R . .
C73 C 0.51051(19) 0.22558(18) 0.21666(10) 0.0513(6) Uani 1 1 d . . .
H73A H 0.5557 0.2706 0.2672 0.062 Uiso 1 1 calc R . .
H73B H 0.4949 0.1404 0.2158 0.062 Uiso 1 1 calc R . .
C74 C 0.60390(19) 0.27955(18) 0.15713(10) 0.0508(5) Uani 1 1 d . . .
H74A H 0.6181 0.3641 0.1564 0.061 Uiso 1 1 calc R . .
H74B H 0.5615 0.2325 0.1066 0.061 Uiso 1 1 calc R . .
C75 C 0.73843(19) 0.28029(18) 0.17052(11) 0.0539(6) Uani 1 1 d . . .
H75A H 0.7812 0.3282 0.2208 0.065 Uiso 1 1 calc R . .
H75B H 0.724 0.1959 0.172 0.065 Uiso 1 1 calc R . .
C76 C 0.8326(2) 0.33278(19) 0.11046(11) 0.0641(6) Uani 1 1 d . . .
H76A H 0.7924 0.2843 0.0607 0.096 Uiso 1 1 calc R . .
H76B H 0.917 0.3309 0.1228 0.096 Uiso 1 1 calc R . .
H76C H 0.849 0.417 0.1092 0.096 Uiso 1 1 calc R . .

loop_
_atom_site_aniso_label
_atom_site_aniso_U_11
_atom_site_aniso_U_22
_atom_site_aniso_U_33
_atom_site_aniso_U_23
_atom_site_aniso_U_13
_atom_site_aniso_U_12
N1 0.0527(12) 0.0453(11) 0.0451(9) 0.0037(8) 0.0004(8) 0.0251(10)
N2 0.0507(12) 0.0507(12) 0.0458(9) 0.0068(8) 0.0041(8) 0.0286(10)
N3 0.0513(12) 0.0491(12) 0.0461(9) 0.0078(8) 0.0044(8) 0.0281(10)
N4 0.0448(12) 0.0440(11) 0.0517(10) 0.0045(8) 0.0007(8) 0.0230(10)
C1 0.0503(15) 0.0485(14) 0.0397(11) 0.0088(10) 0.0072(10) 0.0248(12)
C2 0.0479(15) 0.0569(15) 0.0441(11) 0.0098(11) 0.0036(10) 0.0294(12)
C3 0.0499(14) 0.0472(14) 0.0427(11) 0.0055(10) 0.0022(9) 0.0237(11)
C4 0.0512(15) 0.0463(14) 0.0407(11) 0.0064(10) 0.0050(10) 0.0245(12)
C5 0.0523(15) 0.0532(14) 0.0470(12) 0.0054(11) 0.0005(11) 0.0302(13)
C6 0.0484(14) 0.0500(14) 0.0460(11) 0.0016(10) -0.0019(10) 0.0235(12)
C7 0.0473(15) 0.0513(15) 0.0419(12) 0.0075(11) 0.0019(9) 0.0241(12)
C8 0.0465(14) 0.0482(15) 0.0439(12) 0.0046(11) 0.0001(9) 0.0238(12)
C9 0.0537(16) 0.0503(15) 0.0389(11) 0.0068(10) 0.0013(10) 0.0289(14)
C10 0.0459(16) 0.0528(15) 0.0481(12) 0.0052(10) 0.0002(10) 0.0267(13)
C11 0.0461(15) 0.0465(14) 0.0483(12) 0.0051(10) -0.0010(9) 0.0218(12)
C12 0.0456(15) 0.0425(14) 0.0431(11) 0.0071(10) 0.0034(10) 0.0227(13)
C13 0.0482(16) 0.0548(15) 0.0437(11) 0.0089(10) 0.0056(10) 0.0293(13)
C14 0.0461(14) 0.0485(14) 0.0438(11) 0.0054(10) 0.0004(9) 0.0235(12)
C21 0.0555(15) 0.0476(13) 0.0464(12) 0.0033(10) 0.0038(11) 0.0233(12)
C22 0.0585(15) 0.0535(14) 0.0451(12) 0.0069(10) 0.0024(10) 0.0232(12)
C23 0.0732(17) 0.0588(16) 0.0507(12) 0.0082(11) 0.0042(12) 0.0335(13)
C24 0.0659(16) 0.0563(15) 0.0494(12) 0.0074(10) 0.0030(11) 0.0315(13)
C25 0.0602(15) 0.0612(16) 0.0559(12) 0.0082(11) -0.0019(11) 0.0281(13)
C26 0.0647(16) 0.0670(17) 0.0574(13) 0.0146(11) 0.0017(11) 0.0249(13)
C31 0.0605(15) 0.0474(13) 0.0474(11) 0.0058(10) 0.0029(11) 0.0286(12)
C32 0.0571(15) 0.0515(13) 0.0469(11) 0.0063(10) 0.0036(10) 0.0301(12)
C33 0.0624(15) 0.0534(14) 0.0487(12) 0.0056(10) 0.0022(11) 0.0327(12)
C34 0.0619(15) 0.0555(15) 0.0544(12) 0.0046(10) -0.0004(11) 0.0358(13)
C35 0.0648(16) 0.0557(15) 0.0514(12) 0.0040(10) 0.0009(11) 0.0325(13)
C36 0.0576(16) 0.0656(16) 0.0623(13) 0.0094(11) 0.0056(12) 0.0304(13)
C41 0.0485(15) 0.0479(14) 0.0404(11) 0.0084(10) 0.0038(10) 0.0263(13)
C42 0.0495(15) 0.0474(14) 0.0477(12) 0.0002(10) 0.0000(10) 0.0225(12)
C43 0.0463(15) 0.0549(15) 0.0493(12) 0.0036(11) 0.0008(10) 0.0269(13)
C44 0.0517(16) 0.0521(14) 0.0391(11) 0.0071(10) 0.0045(10) 0.0288(13)
C45 0.0483(14) 0.0460(14) 0.0407(11) 0.0052(9) 0.0002(9) 0.0229(11)
C46 0.0464(15) 0.0527(14) 0.0430(11) 0.0081(10) 0.0022(10) 0.0265(13)
C47 0.0477(15) 0.0499(15) 0.0441(12) 0.0056(11) 0.0027(9) 0.0260(12)
C48 0.0427(14) 0.0485(15) 0.0458(12) 0.0051(11) 0.0017(9) 0.0225(12)
C49 0.0513(16) 0.0501(15) 0.0411(11) 0.0083(10) 0.0031(10) 0.0285(14)
C50 0.0481(14) 0.0476(14) 0.0498(12) 0.0053(10) 0.0000(10) 0.0243(12)
C51 0.0488(16) 0.0533(15) 0.0481(12) 0.0083(10) 0.0031(10) 0.0295(13)
C52 0.0469(15) 0.0453(14) 0.0399(11) 0.0068(10) 0.0032(10) 0.0244(13)
C53 0.0480(15) 0.0469(14) 0.0491(12) 0.0066(10) 0.0021(10) 0.0240(12)
C54 0.0470(16) 0.0516(15) 0.0468(11) 0.0072(10) 0.0018(10) 0.0264(13)
C61 0.0516(15) 0.0451(13) 0.0487(12) 0.0064(10) 0.0048(10) 0.0244(12)
C62 0.0511(15) 0.0534(14) 0.0496(12) 0.0064(10) 0.0027(10) 0.0256(12)
C63 0.0511(15) 0.0515(13) 0.0497(12) 0.0067(10) 0.0025(10) 0.0244(12)
C64 0.0558(16) 0.0576(14) 0.0480(12) 0.0097(10) 0.0053(10) 0.0266(13)
C65 0.0537(16) 0.0559(14) 0.0473(12) 0.0078(10) -0.0027(11) 0.0227(12)
C66 0.0567(15) 0.0639(15) 0.0574(13) 0.0108(11) -0.0003(11) 0.0271(13)
C71 0.0526(14) 0.0473(13) 0.0469(12) 0.0049(10) 0.0002(10) 0.0288(11)
C72 0.0536(15) 0.0487(13) 0.0473(12) 0.0046(10) 0.0001(10) 0.0278(11)
C73 0.0528(15) 0.0536(14) 0.0517(12) 0.0067(10) 0.0002(11) 0.0282(12)
C74 0.0514(15) 0.0523(14) 0.0512(12) 0.0063(10) 0.0023(11) 0.0262(12)
C75 0.0497(15) 0.0509(14) 0.0594(13) 0.0039(10) 0.0023(11) 0.0224(11)
C76 0.0607(15) 0.0659(15) 0.0703(14) 0.0112(12) 0.0101(12) 0.0321(13)

loop_
_atom_type_symbol
_atom_type_description
_atom_type_scat_dispersion_real
_atom_type_scat_dispersion_imag
_atom_type_scat_source
C C 0.0181 0.0091 'International Tables Vol C Tables 4.2.6.8 and 6.1.1.4'
H H 0 0 'International Tables Vol C Tables 4.2.6.8 and 6.1.1.4'
N N 0.0311 0.018 'International Tables Vol C Tables 4.2.6.8 and 6.1.1.4'

loop_
_geom_angle_atom_site_label_1
_geom_angle_atom_site_label_2
_geom_angle_atom_site_label_3
_geom_angle
_geom_angle_site_symmetry_1
_geom_angle_site_symmetry_3
_geom_angle_publ_flag
C1 N1 C31 121.09(16) . . ?
C1 N1 C21 119.74(15) . . ?
C31 N1 C21 117.10(15) . . ?
N3 N2 C12 113.74(18) . . ?
N2 N3 C52 114.69(17) . . ?
C41 N4 C61 120.56(15) . . ?
C41 N4 C71 120.69(16) . . ?
C61 N4 C71 118.08(15) . . ?
N1 C1 C2 122.42(18) . . ?
N1 C1 C6 121.43(19) . . ?
C2 C1 C6 116.14(18) . . ?
C3 C2 C1 121.58(18) . . ?
C2 C3 C4 121.78(19) . . ?
C5 C4 C3 116.61(18) . . ?
C5 C4 C7 121.86(18) . . ?
C3 C4 C7 121.53(19) . . ?
C6 C5 C4 122.10(18) . . ?
C5 C6 C1 121.79(19) . . ?
C8 C7 C4 179.4(2) . . ?
C7 C8 C9 179.33(18) . . ?
C10 C9 C14 118.17(18) . . ?
C10 C9 C8 120.58(18) . . ?
C14 C9 C8 121.25(19) . . ?
C11 C10 C9 121.05(18) . . ?
C10 C11 C12 120.5(2) . . ?
C11 C12 C13 119.07(19) . . ?
C11 C12 N2 116.4(2) . . ?
C13 C12 N2 124.48(18) . . ?
C14 C13 C12 120.57(18) . . ?
C13 C14 C9 120.64(19) . . ?
N1 C21 C22 114.54(16) . . ?
C23 C22 C21 113.12(16) . . ?
C24 C23 C22 114.90(17) . . ?
C23 C24 C25 113.41(17) . . ?
C26 C25 C24 113.28(17) . . ?
N1 C31 C32 115.57(15) . . ?
C31 C32 C33 111.89(16) . . ?
C32 C33 C34 115.21(16) . . ?
C35 C34 C33 114.47(15) . . ?
C36 C35 C34 113.79(16) . . ?
N4 C41 C46 122.24(17) . . ?
N4 C41 C42 121.52(19) . . ?
C46 C41 C42 116.24(18) . . ?
C43 C42 C41 121.30(19) . . ?
C42 C43 C44 122.19(18) . . ?
C45 C44 C43 116.84(18) . . ?
C45 C44 C47 121.51(19) . . ?
C43 C44 C47 121.65(18) . . ?
C46 C45 C44 121.59(19) . . ?
C45 C46 C41 121.83(18) . . ?
C48 C47 C44 179.3(2) . . ?
C47 C48 C49 176.9(2) . . ?
C54 C49 C50 118.39(18) . . ?
C54 C49 C48 119.99(17) . . ?
C50 C49 C48 121.62(19) . . ?
C51 C50 C49 120.52(19) . . ?
C50 C51 C52 120.53(18) . . ?
C53 C52 C51 119.01(19) . . ?
C53 C52 N3 115.85(19) . . ?
C51 C52 N3 125.14(17) . . ?
C54 C53 C52 120.8(2) . . ?
C53 C54 C49 120.72(18) . . ?
N4 C61 C62 115.20(15) . . ?
C63 C62 C61 113.60(16) . . ?
C62 C63 C64 113.05(16) . . ?
C65 C64 C63 115.83(16) . . ?
C66 C65 C64 114.31(16) . . ?
N4 C71 C72 115.16(15) . . ?
C71 C72 C73 112.13(15) . . ?
C74 C73 C72 116.23(16) . . ?
C73 C74 C75 113.35(16) . . ?
C76 C75 C74 113.86(17) . . ?

loop_
_geom_bond_atom_site_label_1
_geom_bond_atom_site_label_2
_geom_bond_distance
_geom_bond_site_symmetry_2
_geom_bond_publ_flag
N1 C1 1.383(2) . ?
N1 C31 1.459(2) . ?
N1 C21 1.468(2) . ?
N2 N3 1.263(2) . ?
N2 C12 1.417(2) . ?
N3 C52 1.414(2) . ?
N4 C41 1.374(2) . ?
N4 C61 1.456(2) . ?
N4 C71 1.461(2) . ?
C1 C2 1.409(3) . ?
C1 C6 1.410(3) . ?
C2 C3 1.378(2) . ?
C3 C4 1.399(3) . ?
C4 C5 1.398(3) . ?
C4 C7 1.429(3) . ?
C5 C6 1.366(2) . ?
C7 C8 1.206(3) . ?
C8 C9 1.429(3) . ?
C9 C10 1.399(3) . ?
C9 C14 1.405(3) . ?
C10 C11 1.375(2) . ?
C11 C12 1.390(3) . ?
C12 C13 1.397(3) . ?
C13 C14 1.375(2) . ?
C21 C22 1.529(2) . ?
C22 C23 1.516(3) . ?
C23 C24 1.510(3) . ?
C24 C25 1.520(3) . ?
C25 C26 1.511(3) . ?
C31 C32 1.519(2) . ?
C32 C33 1.520(2) . ?
C33 C34 1.524(2) . ?
C34 C35 1.520(3) . ?
C35 C36 1.519(3) . ?
C41 C46 1.413(3) . ?
C41 C42 1.415(3) . ?
C42 C43 1.370(2) . ?
C43 C44 1.405(3) . ?
C44 C45 1.397(3) . ?
C44 C47 1.430(3) . ?
C45 C46 1.377(2) . ?
C47 C48 1.199(3) . ?
C48 C49 1.434(3) . ?
C49 C54 1.399(3) . ?
C49 C50 1.404(3) . ?
C50 C51 1.377(2) . ?
C51 C52 1.399(3) . ?
C52 C53 1.386(3) . ?
C53 C54 1.375(2) . ?
C61 C62 1.526(2) . ?
C62 C63 1.517(3) . ?
C63 C64 1.528(2) . ?
C64 C65 1.525(3) . ?
C65 C66 1.522(3) . ?
C71 C72 1.518(2) . ?
C72 C73 1.523(3) . ?
C73 C74 1.510(3) . ?
C74 C75 1.521(3) . ?
C75 C76 1.518(3) . ?

loop_
_cod_related_entry_id
_cod_related_entry_database
_cod_related_entry_code
1 ChemSpider 30653599
